data_4063991
loop_
_publ_author_name
'Pinkas, Ji\<r\'i'
'C\'isa\<rov\'a, Ivana'
'Hor\'a\<cek, Michal'
'Kubi\<sta, Ji\<r\'i'
'Mach, Karel'

_publ_section_title
;
 Reactions of Hydrogen Sulfide with Singly and Doubly Tucked-in
 Titanocenes
;
_journal_issue 5
_journal_name_full Organometallics
_journal_page_first 1034
_journal_paper_doi 10.1021/om1010726
_journal_volume 30
_journal_year 2011
_chemical_compound_source 'synthesized by the authors'
_chemical_formula_moiety 'C40 H60 S4 Ti4'
_chemical_formula_sum 'C40 H60 S4 Ti4'
_chemical_formula_weight 860.72
_chemical_name_systematic ?
_space_group_IT_number 82
_symmetry_cell_setting tetragonal
_symmetry_space_group_name_Hall 'I -4'
_symmetry_space_group_name_H-M 'I -4'
_atom_sites_solution_hydrogens geom
_atom_sites_solution_primary direct
_atom_sites_solution_secondary difmap
_audit_creation_method SHELXL-97
_cell_angle_alpha 90.00
_cell_angle_beta 90.00
_cell_angle_gamma 90.00
_cell_formula_units_Z 2
_cell_length_a 12.1267(4)
_cell_length_b 12.1267(4)
_cell_length_c 14.2866(7)
_cell_measurement_reflns_used 1205
_cell_measurement_temperature 150(2)
_cell_measurement_theta_max 27.5
_cell_measurement_theta_min 1
_cell_volume 2100.94(14)
_computing_cell_refinement 'COLLECT and DENZO'
_computing_data_collection 'COLLECT (Hooft, 1998) and DENZO (Otwinowski & Minor, 1997)'
_computing_data_reduction 'COLLECT and DENZO'
_computing_structure_refinement 'SHELXL-97 (Sheldrick, 1997)'
_computing_structure_solution 'SIR92 (Altomare et al., 1994)'
_diffrn_ambient_temperature 150(2)
_diffrn_detector_area_resol_mean 9.091
_diffrn_measured_fraction_theta_full 0.997
_diffrn_measured_fraction_theta_max 0.997
_diffrn_measurement_device_type 'Nonius KappaCCD area detector'
_diffrn_measurement_method '\f and \w scans to fill the Ewald sphere'
_diffrn_radiation_monochromator graphite
_diffrn_radiation_source 'fine-focus sealed tube'
_diffrn_radiation_type MoK\a
_diffrn_radiation_wavelength 0.71073
_diffrn_reflns_av_R_equivalents 0.0240
_diffrn_reflns_av_sigmaI/netI 0.0269
_diffrn_reflns_limit_h_max 15
_diffrn_reflns_limit_h_min -15
_diffrn_reflns_limit_k_max 11
_diffrn_reflns_limit_k_min -11
_diffrn_reflns_limit_l_max 15
_diffrn_reflns_limit_l_min -18
_diffrn_reflns_number 5034
_diffrn_reflns_theta_full 27.47
_diffrn_reflns_theta_max 27.47
_diffrn_reflns_theta_min 2.85
_diffrn_standards_number 0
_exptl_absorpt_coefficient_mu 0.958
_exptl_absorpt_correction_type none
_exptl_crystal_colour red
_exptl_crystal_density_diffrn 1.361
_exptl_crystal_density_method 'not measured'
_exptl_crystal_description prism
_exptl_crystal_F_000 904
_exptl_crystal_size_max 0.4
_exptl_crystal_size_mid 0.3
_exptl_crystal_size_min 0.3
_refine_diff_density_max 1.553
_refine_diff_density_min -0.360
_refine_diff_density_rms 0.085
_refine_ls_abs_structure_details 'Flack H D (1983), Acta Cryst. A39, 876-881'
_refine_ls_abs_structure_Flack 0.0(9)
_refine_ls_extinction_method none
_refine_ls_goodness_of_fit_ref 1.064
_refine_ls_hydrogen_treatment constr
_refine_ls_matrix_type full
_refine_ls_number_parameters 111
_refine_ls_number_reflns 2274
_refine_ls_number_restraints 0
_refine_ls_restrained_S_all 1.064
_refine_ls_R_factor_all 0.0438
_refine_ls_R_factor_gt 0.0424
_refine_ls_shift/su_max 0.001
_refine_ls_shift/su_mean 0.000
_refine_ls_structure_factor_coef Fsqd
_refine_ls_weighting_details 'calc w=1/[\s^2^(Fo^2^)+(0.0697P)^2^+3.0114P] where P=(Fo^2^+2Fc^2^)/3'
_refine_ls_weighting_scheme calc
_refine_ls_wR_factor_gt 0.1085
_refine_ls_wR_factor_ref 0.1094
_reflns_number_gt 2205
_reflns_number_total 2274
_reflns_threshold_expression I>2\s(I)
_cod_data_source_file om1010726_si_002.cif
_cod_data_source_block structure_14_dvounh2s-mach
_cod_database_code 4063991

loop_
_symmetry_equiv_pos_as_xyz
'x, y, z'
'-x, -y, z'
'y, -x, -z'
'-y, x, -z'
'x+1/2, y+1/2, z+1/2'
'-x+1/2, -y+1/2, z+1/2'
'y+1/2, -x+1/2, -z+1/2'
'-y+1/2, x+1/2, -z+1/2'

loop_
_atom_site_label
_atom_site_type_symbol
_atom_site_fract_x
_atom_site_fract_y
_atom_site_fract_z
_atom_site_U_iso_or_equiv
_atom_site_adp_type
_atom_site_occupancy
_atom_site_symmetry_multiplicity
_atom_site_calc_flag
_atom_site_refinement_flags
_atom_site_disorder_assembly
_atom_site_disorder_group
Ti1 Ti 0.60743(4) 0.06199(4) 0.32293(3) 0.02080(15) Uani 1 1 d . . .
S1 S 0.42542(7) 0.13005(6) 0.34361(5) 0.02760(19) Uani 1 1 d . . .
C1 C 0.6958(3) 0.0803(4) 0.4694(3) 0.0428(9) Uani 1 1 d . . .
C2 C 0.7744(3) 0.0403(3) 0.4072(3) 0.0364(8) Uani 1 1 d . A .
C3 C 0.7930(3) 0.1211(3) 0.3386(3) 0.0358(8) Uani 1 1 d . . .
C4 C 0.7251(3) 0.2128(3) 0.3588(3) 0.0432(9) Uani 1 1 d . A .
C5 C 0.6648(3) 0.1868(4) 0.4409(4) 0.0498(11) Uani 1 1 d . A .
C6 C 0.6716(9) -0.0027(10) 0.5532(8) 0.0465(15) Uiso 0.457(8) 1 d P A 1
H6A H 0.6818 -0.0787 0.5314 0.070 Uiso 0.457(8) 1 calc PR A 1
H6B H 0.5956 0.0072 0.5748 0.070 Uiso 0.457(8) 1 calc PR A 1
H6C H 0.7226 0.0122 0.6049 0.070 Uiso 0.457(8) 1 calc PR A 1
C7 C 0.8482(8) -0.0658(8) 0.4020(7) 0.0368(12) Uiso 0.457(8) 1 d P A 1
H7A H 0.9170 -0.0532 0.4364 0.055 Uiso 0.457(8) 1 calc PR A 1
H7B H 0.8652 -0.0823 0.3364 0.055 Uiso 0.457(8) 1 calc PR A 1
H7C H 0.8086 -0.1281 0.4298 0.055 Uiso 0.457(8) 1 calc PR A 1
C8 C 0.8745(8) 0.1377(9) 0.2624(7) 0.0392(13) Uiso 0.457(8) 1 d P A 1
H8A H 0.9435 0.1660 0.2888 0.059 Uiso 0.457(8) 1 calc PR A 1
H8B H 0.8452 0.1908 0.2170 0.059 Uiso 0.457(8) 1 calc PR A 1
H8C H 0.8885 0.0672 0.2310 0.059 Uiso 0.457(8) 1 calc PR A 1
C9 C 0.7108(8) 0.3272(7) 0.3242(8) 0.0389(12) Uiso 0.457(8) 1 d P A 1
H9A H 0.7752 0.3715 0.3417 0.058 Uiso 0.457(8) 1 calc PR A 1
H9B H 0.6443 0.3594 0.3521 0.058 Uiso 0.457(8) 1 calc PR A 1
H9C H 0.7033 0.3264 0.2559 0.058 Uiso 0.457(8) 1 calc PR A 1
C10 C 0.5858(9) 0.2485(10) 0.5092(9) 0.0509(16) Uiso 0.457(8) 1 d P A 1
H10A H 0.5427 0.1946 0.5448 0.076 Uiso 0.457(8) 1 calc PR A 1
H10B H 0.5359 0.2959 0.4733 0.076 Uiso 0.457(8) 1 calc PR A 1
H10C H 0.6293 0.2937 0.5524 0.076 Uiso 0.457(8) 1 calc PR A 1
C6B C 0.6504(7) 0.0388(8) 0.5593(6) 0.0465(15) Uiso 0.543(8) 1 d P A 2
H6B1 H 0.6391 -0.0410 0.5551 0.070 Uiso 0.543(8) 1 calc PR A 2
H6B2 H 0.5798 0.0752 0.5721 0.070 Uiso 0.543(8) 1 calc PR A 2
H6B3 H 0.7024 0.0550 0.6100 0.070 Uiso 0.543(8) 1 calc PR A 2
C7B C 0.8275(7) -0.0672(6) 0.4303(6) 0.0368(12) Uiso 0.543(8) 1 d P A 2
H7B1 H 0.9041 -0.0545 0.4493 0.055 Uiso 0.543(8) 1 calc PR A 2
H7B2 H 0.8261 -0.1151 0.3751 0.055 Uiso 0.543(8) 1 calc PR A 2
H7B3 H 0.7873 -0.1026 0.4816 0.055 Uiso 0.543(8) 1 calc PR A 2
C8B C 0.8818(7) 0.0988(7) 0.2630(6) 0.0392(13) Uiso 0.543(8) 1 d P A 2
H8B1 H 0.9553 0.1054 0.2910 0.059 Uiso 0.543(8) 1 calc PR A 2
H8B2 H 0.8742 0.1526 0.2123 0.059 Uiso 0.543(8) 1 calc PR A 2
H8B3 H 0.8722 0.0242 0.2380 0.059 Uiso 0.543(8) 1 calc PR A 2
C9B C 0.7403(7) 0.3131(6) 0.2917(6) 0.0389(12) Uiso 0.543(8) 1 d P A 2
H9B1 H 0.8023 0.3582 0.3132 0.058 Uiso 0.543(8) 1 calc PR A 2
H9B2 H 0.6729 0.3576 0.2914 0.058 Uiso 0.543(8) 1 calc PR A 2
H9B3 H 0.7553 0.2864 0.2282 0.058 Uiso 0.543(8) 1 calc PR A 2
C10B C 0.5962(7) 0.2822(8) 0.4803(8) 0.0509(16) Uiso 0.543(8) 1 d P A 2
H10D H 0.5301 0.2528 0.5109 0.076 Uiso 0.543(8) 1 calc PR A 2
H10E H 0.5743 0.3315 0.4292 0.076 Uiso 0.543(8) 1 calc PR A 2
H10F H 0.6402 0.3233 0.5260 0.076 Uiso 0.543(8) 1 calc PR A 2

loop_
_atom_site_aniso_label
_atom_site_aniso_U_11
_atom_site_aniso_U_22
_atom_site_aniso_U_33
_atom_site_aniso_U_23
_atom_site_aniso_U_13
_atom_site_aniso_U_12
Ti1 0.0219(3) 0.0206(3) 0.0199(2) -0.00088(19) -0.00301(18) -0.00006(18)
S1 0.0297(4) 0.0240(3) 0.0291(4) -0.0051(3) 0.0024(3) 0.0027(3)
C1 0.0383(19) 0.063(2) 0.0275(18) -0.0003(17) -0.0143(15) -0.0114(18)
C2 0.0291(17) 0.0405(19) 0.039(2) 0.0021(15) -0.0178(14) -0.0017(14)
C3 0.0276(15) 0.0456(19) 0.034(2) -0.0002(15) -0.0103(14) -0.0083(13)
C4 0.044(2) 0.0302(17) 0.055(3) 0.0029(16) -0.0237(18) -0.0113(14)
C5 0.041(2) 0.051(2) 0.057(3) -0.027(2) -0.0199(19) 0.0053(18)

loop_
_atom_type_symbol
_atom_type_description
_atom_type_scat_dispersion_real
_atom_type_scat_dispersion_imag
_atom_type_scat_source
C C 0.0033 0.0016 'International Tables Vol C Tables 4.2.6.8 and 6.1.1.4'
H H 0.0000 0.0000 'International Tables Vol C Tables 4.2.6.8 and 6.1.1.4'
S S 0.1246 0.1234 'International Tables Vol C Tables 4.2.6.8 and 6.1.1.4'
Ti Ti 0.2776 0.4457 'International Tables Vol C Tables 4.2.6.8 and 6.1.1.4'

loop_
_geom_angle_atom_site_label_1
_geom_angle_atom_site_label_2
_geom_angle_atom_site_label_3
_geom_angle
_geom_angle_site_symmetry_1
_geom_angle_site_symmetry_3
C1 Ti1 C5 34.57(17) . .
C1 Ti1 C2 34.15(15) . .
C5 Ti1 C2 57.23(14) . .
C1 Ti1 C3 57.13(14) . .
C5 Ti1 C3 57.41(15) . .
C2 Ti1 C3 34.45(13) . .
C1 Ti1 S1 106.20(11) . .
C5 Ti1 S1 87.84(11) . .
C2 Ti1 S1 140.27(11) . .
C3 Ti1 S1 139.88(10) . .
C1 Ti1 C4 57.57(15) . .
C5 Ti1 C4 34.76(17) . .
C2 Ti1 C4 57.48(14) . .
C3 Ti1 C4 34.62(14) . .
S1 Ti1 C4 105.31(11) . .
C1 Ti1 S1 93.32(11) . 2_655
C5 Ti1 S1 125.85(14) . 2_655
C2 Ti1 S1 88.37(10) . 2_655
C3 Ti1 S1 116.27(10) . 2_655
S1 Ti1 S1 99.73(3) . 2_655
C4 Ti1 S1 145.75(10) . 2_655
C1 Ti1 S1 145.13(11) . 7
C5 Ti1 S1 129.11(14) . 7
C2 Ti1 S1 114.41(11) . 7
C3 Ti1 S1 88.05(10) . 7
S1 Ti1 S1 101.98(3) . 7
C4 Ti1 S1 95.52(11) . 7
S1 Ti1 S1 101.79(3) 2_655 7
C1 Ti1 Ti1 156.33(12) . 8_545
C5 Ti1 Ti1 125.59(11) . 8_545
C2 Ti1 Ti1 164.89(11) . 8_545
C3 Ti1 Ti1 131.65(10) . 8_545
S1 Ti1 Ti1 51.80(2) . 8_545
C4 Ti1 Ti1 115.03(10) . 8_545
S1 Ti1 Ti1 98.77(2) 2_655 8_545
S1 Ti1 Ti1 51.19(2) 7 8_545
C1 Ti1 Ti1 140.26(11) . 7
C5 Ti1 Ti1 173.09(11) . 7
C2 Ti1 Ti1 115.93(10) . 7
C3 Ti1 Ti1 116.75(10) . 7
S1 Ti1 Ti1 98.91(2) . 7
C4 Ti1 Ti1 142.49(12) . 7
S1 Ti1 Ti1 51.76(2) 2_655 7
S1 Ti1 Ti1 51.04(2) 7 7
Ti1 Ti1 Ti1 60.676(19) 8_545 7
C1 Ti1 Ti1 116.12(10) . 2_655
C5 Ti1 Ti1 125.00(12) . 2_655
C2 Ti1 Ti1 133.19(10) . 2_655
C3 Ti1 Ti1 166.56(10) . 2_655
S1 Ti1 Ti1 50.86(2) . 2_655
C4 Ti1 Ti1 154.84(12) . 2_655
S1 Ti1 Ti1 50.67(2) 2_655 2_655
S1 Ti1 Ti1 97.52(2) 7 2_655
Ti1 Ti1 Ti1 59.662(9) 8_545 2_655
Ti1 Ti1 Ti1 59.661(9) 7 2_655
Ti1 S1 Ti1 78.47(3) . 2_655
Ti1 S1 Ti1 77.16(3) . 8_545
Ti1 S1 Ti1 77.04(3) 2_655 8_545
C2 C1 C5 108.6(4) . .
C2 C1 C6B 133.5(5) . .
C5 C1 C6B 117.5(5) . .
C2 C1 C6 112.7(5) . .
C5 C1 C6 138.6(6) . .
C6B C1 C6 21.1(4) . .
C2 C1 Ti1 73.3(2) . .
C5 C1 Ti1 73.0(2) . .
C6B C1 Ti1 124.5(4) . .
C6 C1 Ti1 121.5(4) . .
C1 C2 C3 108.3(3) . .
C1 C2 C7B 117.4(5) . .
C3 C2 C7B 134.0(5) . .
C1 C2 C7 135.0(5) . .
C3 C2 C7 116.5(5) . .
C7B C2 C7 17.7(4) . .
C1 C2 Ti1 72.6(2) . .
C3 C2 Ti1 72.88(18) . .
C7B C2 Ti1 125.3(4) . .
C7 C2 Ti1 123.6(4) . .
C2 C3 C4 108.2(4) . .
C2 C3 C8 135.5(5) . .
C4 C3 C8 115.6(5) . .
C2 C3 C8B 118.5(5) . .
C4 C3 C8B 133.3(5) . .
C8 C3 C8B 18.0(5) . .
C2 C3 Ti1 72.67(19) . .
C4 C3 Ti1 72.79(19) . .
C8 C3 Ti1 127.1(4) . .
C8B C3 Ti1 122.7(4) . .
C3 C4 C5 107.2(4) . .
C3 C4 C9 137.4(6) . .
C5 C4 C9 115.0(6) . .
C3 C4 C9B 114.8(5) . .
C5 C4 C9B 138.0(5) . .
C9 C4 C9B 23.0(4) . .
C3 C4 Ti1 72.6(2) . .
C5 C4 Ti1 72.4(2) . .
C9 C4 Ti1 125.3(4) . .
C9B C4 Ti1 122.6(4) . .
C1 C5 C4 107.8(4) . .
C1 C5 C10B 137.1(6) . .
C4 C5 C10B 114.6(6) . .
C1 C5 C10 115.1(6) . .
C4 C5 C10 136.8(7) . .
C10B C5 C10 22.1(5) . .
C1 C5 Ti1 72.4(2) . .
C4 C5 Ti1 72.9(2) . .
C10B C5 Ti1 125.8(4) . .
C10 C5 Ti1 124.9(5) . .
C1 C6 H6A 109.5 . .
C1 C6 H6B 109.5 . .
C1 C6 H6C 109.5 . .
C2 C7 H7A 109.5 . .
C2 C7 H7B 109.5 . .
C2 C7 H7C 109.5 . .
C3 C8 H8A 109.5 . .
C3 C8 H8B 109.5 . .
C3 C8 H8C 109.5 . .
C4 C9 H9A 109.5 . .
C4 C9 H9B 109.5 . .
C4 C9 H9C 109.5 . .
C5 C10 H10A 109.5 . .
C5 C10 H10B 109.5 . .
C5 C10 H10C 109.5 . .
C1 C6B H6B1 109.5 . .
C1 C6B H6B2 109.5 . .
H6B1 C6B H6B2 109.5 . .
C1 C6B H6B3 109.5 . .
H6B1 C6B H6B3 109.5 . .
H6B2 C6B H6B3 109.5 . .
C2 C7B H7B1 109.5 . .
C2 C7B H7B2 109.5 . .
H7B1 C7B H7B2 109.5 . .
C2 C7B H7B3 109.5 . .
H7B1 C7B H7B3 109.5 . .
H7B2 C7B H7B3 109.5 . .
C3 C8B H8B1 109.5 . .
C3 C8B H8B2 109.5 . .
H8B1 C8B H8B2 109.5 . .
C3 C8B H8B3 109.5 . .
H8B1 C8B H8B3 109.5 . .
H8B2 C8B H8B3 109.5 . .
C4 C9B H9B1 109.5 . .
C4 C9B H9B2 109.5 . .
H9B1 C9B H9B2 109.5 . .
C4 C9B H9B3 109.5 . .
H9B1 C9B H9B3 109.5 . .
H9B2 C9B H9B3 109.5 . .
C5 C10B H10D 109.5 . .
C5 C10B H10E 109.5 . .
H10D C10B H10E 109.5 . .
C5 C10B H10F 109.5 . .
H10D C10B H10F 109.5 . .
H10E C10B H10F 109.5 . .

loop_
_geom_bond_atom_site_label_1
_geom_bond_atom_site_label_2
_geom_bond_distance
_geom_bond_site_symmetry_2
Ti1 C1 2.361(4) .
Ti1 C5 2.369(4) .
Ti1 C2 2.370(3) .
Ti1 C3 2.373(3) .
Ti1 S1 2.3748(9) .
Ti1 C4 2.375(3) .
Ti1 S1 2.3811(9) 2_655
Ti1 S1 2.3999(9) 7
Ti1 Ti1 2.9776(8) 8_545
Ti1 Ti1 2.9777(8) 7
Ti1 Ti1 3.0081(9) 2_655
S1 Ti1 2.3811(9) 2_655
S1 Ti1 2.3999(9) 8_545
C1 C2 1.389(6) .
C1 C5 1.406(7) .
C1 C6B 1.485(10) .
C1 C6 1.592(12) .
C2 C3 1.404(5) .
C2 C7B 1.491(8) .
C2 C7 1.570(10) .
C3 C4 1.413(6) .
C3 C8 1.484(10) .
C3 C8B 1.549(9) .
C4 C5 1.417(7) .
C4 C9 1.484(9) .
C4 C9B 1.560(9) .
C5 C10B 1.532(10) .
C5 C10 1.558(12) .
C6 H6A 0.9800 .
C6 H6B 0.9800 .
C6 H6C 0.9800 .
C7 H7A 0.9800 .
C7 H7B 0.9800 .
C7 H7C 0.9800 .
C8 H8A 0.9800 .
C8 H8B 0.9800 .
C8 H8C 0.9800 .
C9 H9A 0.9800 .
C9 H9B 0.9800 .
C9 H9C 0.9800 .
C10 H10A 0.9800 .
C10 H10B 0.9800 .
C10 H10C 0.9800 .
C6B H6B1 0.9800 .
C6B H6B2 0.9800 .
C6B H6B3 0.9800 .
C7B H7B1 0.9800 .
C7B H7B2 0.9800 .
C7B H7B3 0.9800 .
C8B H8B1 0.9800 .
C8B H8B2 0.9800 .
C8B H8B3 0.9800 .
C9B H9B1 0.9800 .
C9B H9B2 0.9800 .
C9B H9B3 0.9800 .
C10B H10D 0.9800 .
C10B H10E 0.9800 .
C10B H10F 0.9800 .
